data_4509302
loop_
_publ_author_name
'Sereda, Olha'
'Stoeckli-Evans, Helen'
'Dolomanov, Oleg'
'Filinchuk, Yaroslav'
'Pattison, Phil'

_publ_section_title
;
 Transformation of a Chiral Nanoporous Bimetallic Cyano-Bridged Framework
 Triggered by Dehydration/Rehydration
;
_journal_issue 7
_journal_name_full 'Crystal Growth &amp; Design'
_journal_page_first 3168
_journal_paper_doi 10.1021/cg801193r
_journal_volume 9
_journal_year 2009
_chemical_absolute_configuration rmad
_chemical_formula_moiety 'C30 H56 Cu2 N14 Ru, 6(H2 O)'
_chemical_formula_sum 'C30 H68 Cu2 N14 O6 Ru'
_chemical_formula_weight 949.12
_chemical_name_systematic
; 
 ? 
;
_space_group_IT_number 5
_symmetry_cell_setting monoclinic
_symmetry_Int_Tables_number 5
_symmetry_space_group_name_Hall 'C 2y'
_symmetry_space_group_name_H-M 'C 1 2 1'
_atom_sites_solution_hydrogens geom
_atom_sites_solution_primary direct
_atom_sites_solution_secondary difmap
_audit_creation_method SHELXL-97
_cell_angle_alpha 90.00
_cell_angle_beta 119.062(4)
_cell_angle_gamma 90.00
_cell_formula_units_Z 4
_cell_length_a 18.9979(11)
_cell_length_b 17.8507(11)
_cell_length_c 15.5853(8)
_cell_measurement_reflns_used 31164
_cell_measurement_temperature 173(2)
_cell_measurement_theta_max 26.09
_cell_measurement_theta_min 1.5
_cell_volume 4619.9(5)
_computing_cell_refinement 'X-Area V1.26'
_computing_data_collection 'X-Area V1.26 (STOE, 2005)'
_computing_data_reduction 'X-RED32 V1.26 (STOE, 2005)'
_computing_molecular_graphics 'PLATON  (Spek, 2009)'
_computing_publication_material SHELXL-97
_computing_structure_refinement 'SHELXL-97 (Sheldrick, 2008)'
_computing_structure_solution 'SHELXS-97 (Sheldrick, 2008)'
_diffrn_ambient_temperature 173(2)
_diffrn_measured_fraction_theta_full 0.997
_diffrn_measured_fraction_theta_max 0.997
_diffrn_measurement_device_type 'STOE IPDS-2'
_diffrn_measurement_method 'omega and phi scans'
_diffrn_radiation_monochromator graphite
_diffrn_radiation_source 'fine-focus sealed tube'
_diffrn_radiation_type MoK\a
_diffrn_radiation_wavelength 0.71073
_diffrn_reflns_av_R_equivalents 0.0719
_diffrn_reflns_av_sigmaI/netI 0.0529
_diffrn_reflns_limit_h_max 22
_diffrn_reflns_limit_h_min -23
_diffrn_reflns_limit_k_max 21
_diffrn_reflns_limit_k_min -21
_diffrn_reflns_limit_l_max 18
_diffrn_reflns_limit_l_min -18
_diffrn_reflns_number 23973
_diffrn_reflns_theta_full 25.64
_diffrn_reflns_theta_max 25.64
_diffrn_reflns_theta_min 1.49
_diffrn_standards_decay_% 0
_diffrn_standards_number 0
_exptl_absorpt_coefficient_mu 1.286
_exptl_absorpt_correction_T_max 0.871
_exptl_absorpt_correction_T_min 0.483
_exptl_absorpt_correction_type multi-scan
_exptl_absorpt_process_details 'MULscanABS (Spek, 2009)'
_exptl_crystal_colour violet
_exptl_crystal_density_diffrn 1.359
_exptl_crystal_density_meas ?
_exptl_crystal_density_method 'not measured'
_exptl_crystal_description block
_exptl_crystal_F_000 1976
_exptl_crystal_size_max 0.40
_exptl_crystal_size_mid 0.40
_exptl_crystal_size_min 0.10
_refine_diff_density_max 1.878
_refine_diff_density_min -1.496
_refine_diff_density_rms 0.175
_refine_ls_abs_structure_details 'Flack H D (1983), Acta Cryst. A39, 876-881'
_refine_ls_abs_structure_Flack 0.09(3)
_refine_ls_extinction_method none
_refine_ls_goodness_of_fit_ref 1.062
_refine_ls_hydrogen_treatment constr
_refine_ls_matrix_type full
_refine_ls_number_parameters 506
_refine_ls_number_reflns 8713
_refine_ls_number_restraints 1
_refine_ls_restrained_S_all 1.062
_refine_ls_R_factor_all 0.0755
_refine_ls_R_factor_gt 0.0707
_refine_ls_shift/su_max 0.001
_refine_ls_shift/su_mean <0.001
_refine_ls_structure_factor_coef Fsqd
_refine_ls_weighting_details 'calc w=1/[\s^2^(Fo^2^)+(0.1722P)^2^+1.6445P] where P=(Fo^2^+2Fc^2^)/3'
_refine_ls_weighting_scheme calc
_refine_ls_wR_factor_gt 0.2075
_refine_ls_wR_factor_ref 0.2153
_reflns_number_gt 7769
_reflns_number_total 8713
_reflns_threshold_expression I>2\s(I)
_cod_data_source_file cg801193rsup1.cif
_cod_data_source_block cpd1
_cod_depositor_comments
;
The following automatic conversions were performed:

'_symmetry_cell_setting' value 'Monoclinic' changed to 'monoclinic'
according to /home/saulius/struct/CIF-dictionaries/cif_core.dic
dictionary named 'cif_core.dic' version 2.4.2 from 2011-04-26.

Automatic conversion script
Id: cif_fix_values 1891 2012-01-12 08:04:46Z andrius 

The following automatic conversions were performed:

'_exptl_crystal_density_meas' value 'none' was changed to '?' - the
value is perceived as not measured.

Automatic conversion script
Id: cif_fix_values 3008 2015-01-20 13:52:24Z robertas 
;
_cod_original_sg_symbol_H-M 'C 2'
_cod_database_code 4509302

loop_
_symmetry_equiv_pos_site_id
_symmetry_equiv_pos_as_xyz
1 x,y,z
2 -x,y,-z
3 1/2+x,1/2+y,z
4 1/2-x,1/2+y,-z

loop_
_atom_site_aniso_label
_atom_site_aniso_U_11
_atom_site_aniso_U_22
_atom_site_aniso_U_33
_atom_site_aniso_U_23
_atom_site_aniso_U_13
_atom_site_aniso_U_12
Ru1 0.0327(5) 0.0346(5) 0.0305(4) 0.0000 0.0201(4) 0.0000
Ru2 0.0348(5) 0.0356(5) 0.0306(4) 0.0000 0.0202(4) 0.0000
Cu1 0.0445(4) 0.0380(4) 0.0502(5) -0.0005(3) 0.0344(4) -0.0006(3)
Cu2 0.0441(4) 0.0404(4) 0.0297(4) -0.0003(3) 0.0217(3) -0.0012(3)
N1 0.045(4) 0.052(5) 0.059(4) 0.008(4) 0.038(4) -0.005(4)
N2 0.041(4) 0.043(4) 0.046(4) -0.010(3) 0.022(3) 0.002(3)
N3 0.043(4) 0.054(5) 0.051(4) 0.007(3) 0.031(3) -0.012(4)
N4 0.037(3) 0.036(4) 0.046(4) 0.000(3) 0.026(3) 0.001(3)
N5 0.040(4) 0.043(4) 0.051(4) 0.001(3) 0.032(3) 0.007(3)
N6 0.070(5) 0.044(5) 0.068(5) 0.003(4) 0.054(4) -0.003(4)
N7 0.048(4) 0.052(4) 0.038(3) 0.001(3) 0.031(3) 0.000(4)
N8 0.056(5) 0.041(4) 0.049(4) 0.008(3) 0.028(4) 0.003(4)
N9 0.043(4) 0.059(5) 0.028(3) -0.006(3) 0.016(3) -0.021(4)
N10 0.064(6) 0.068(6) 0.053(5) 0.014(4) 0.017(4) -0.017(5)
N11 0.043(4) 0.049(4) 0.033(3) -0.001(3) 0.023(3) 0.001(4)
N12 0.056(4) 0.042(4) 0.034(3) -0.003(3) 0.027(3) -0.001(3)
N13 0.047(4) 0.037(4) 0.032(3) 0.002(3) 0.022(3) 0.003(3)
N14 0.050(4) 0.039(4) 0.039(3) -0.003(3) 0.023(3) 0.002(3)
C1 0.038(4) 0.039(5) 0.030(4) 0.002(3) 0.018(3) 0.001(4)
C2 0.041(4) 0.033(4) 0.044(4) 0.008(4) 0.033(4) 0.005(4)
C3 0.034(4) 0.042(5) 0.033(4) 0.004(3) 0.012(3) 0.009(4)
C4 0.045(4) 0.044(4) 0.040(4) 0.008(3) 0.031(3) 0.008(3)
C5 0.065(6) 0.036(4) 0.049(5) -0.007(3) 0.040(4) 0.001(4)
C6 0.062(6) 0.066(6) 0.049(5) -0.001(4) 0.035(4) 0.016(4)
C7 0.064(5) 0.069(6) 0.054(5) 0.000(4) 0.041(4) 0.014(5)
C8 0.043(5) 0.077(7) 0.060(5) 0.000(5) 0.035(5) 0.008(5)
C9 0.038(4) 0.052(4) 0.039(4) 0.006(3) 0.023(3) 0.010(3)
C10 0.058(5) 0.034(4) 0.043(4) 0.010(3) 0.033(4) 0.011(3)
C11 0.049(5) 0.053(5) 0.044(4) 0.007(4) 0.031(4) 0.010(4)
C12 0.070(6) 0.071(6) 0.052(5) 0.000(4) 0.039(5) 0.023(5)
C13 0.081(7) 0.048(5) 0.063(6) -0.001(4) 0.042(5) 0.021(5)
C14 0.036(5) 0.058(6) 0.053(5) 0.006(4) 0.018(4) 0.001(4)
C15 0.041(4) 0.045(4) 0.034(3) 0.003(3) 0.023(3) 0.006(3)
C16 0.043(5) 0.041(5) 0.028(4) -0.008(3) 0.022(4) -0.012(4)
C17 0.048(5) 0.035(4) 0.044(5) 0.004(4) 0.031(4) -0.004(4)
C18 0.039(5) 0.047(5) 0.043(4) 0.007(4) 0.024(4) 0.009(4)
C19 0.056(5) 0.035(4) 0.047(4) 0.011(3) 0.036(4) 0.014(3)
C20 0.053(5) 0.054(5) 0.040(4) 0.015(4) 0.032(4) 0.003(4)
C21 0.067(6) 0.057(6) 0.052(5) 0.017(4) 0.038(4) 0.001(4)
C22 0.061(6) 0.060(6) 0.085(7) 0.024(5) 0.041(5) 0.004(5)
C23 0.053(5) 0.055(6) 0.056(5) 0.007(4) 0.029(4) -0.004(5)
C24 0.037(4) 0.047(4) 0.042(4) -0.003(3) 0.020(3) 0.004(3)
C25 0.052(4) 0.033(4) 0.037(4) 0.001(3) 0.028(3) 0.004(3)
C26 0.060(6) 0.061(6) 0.042(4) 0.002(4) 0.030(4) 0.017(5)
C27 0.083(7) 0.056(5) 0.046(4) 0.015(4) 0.047(5) 0.009(5)
C28 0.079(7) 0.065(6) 0.059(5) 0.016(4) 0.040(5) -0.002(5)
C29 0.071(6) 0.054(6) 0.056(5) -0.001(4) 0.046(5) -0.007(5)
C30 0.048(4) 0.044(4) 0.039(4) 0.007(3) 0.028(3) 0.013(3)
O1 0.053(5) 0.017(3) 0.087(6) 0.003(3) 0.011(4) 0.009(3)
O2 0.041(5) 0.064(6) 0.048(4) 0.010(4) 0.017(4) -0.021(4)
O3 0.037(4) 0.044(4) 0.037(4) 0.004(3) 0.022(3) -0.004(3)
O4 0.063(4) 0.052(4) 0.048(3) 0.002(3) 0.029(3) -0.010(3)
O5 0.064(7) 0.023(5) 0.039(5) -0.004(4) 0.037(6) -0.005(5)
O6 0.149(15) 0.019(6) 0.089(10) 0.022(6) 0.097(11) 0.014(8)
O7 0.031(5) 0.056(7) 0.016(4) 0.004(4) 0.014(4) 0.023(5)
O8 0.041(4) 0.042(4) 0.054(5) -0.003(3) 0.023(4) -0.006(3)
O9 0.100(10) 0.017(5) 0.087(9) 0.020(5) 0.085(9) 0.020(6)

loop_
_atom_site_label
_atom_site_type_symbol
_atom_site_thermal_displace_type
_atom_site_fract_x
_atom_site_fract_y
_atom_site_fract_z
_atom_site_occupancy
_atom_site_U_iso_or_equiv
_atom_site_calc_flag
_atom_site_refinement_flags
Ru1 Ru Uani 0.00000 0.00752(3) 0.50000 1.000 0.0306(3) . .
Ru2 Ru Uani 0.00000 0.30473(3) 0.00000 1.000 0.0318(3) . .
Cu1 Cu Uani -0.00204(8) 0.15610(8) 0.24498(9) 1.000 0.0394(3) . .
Cu2 Cu Uani 0.25004(7) -0.09417(8) 0.74702(8) 1.000 0.0365(2) . .
N1 N Uani -0.0595(5) -0.1232(5) 0.5915(6) 1.000 0.047(3) . .
N2 N Uani 0.1597(5) 0.0162(4) 0.7099(5) 1.000 0.043(2) . .
N3 N Uani 0.0872(5) 0.1315(5) 0.4320(6) 1.000 0.046(3) . .
N4 N Uani -0.0241(4) 0.0452(4) 0.2131(5) 1.000 0.037(2) . .
N5 N Uani 0.0959(4) 0.1382(4) 0.2283(5) 1.000 0.041(2) . .
N6 N Uani -0.0974(6) 0.1721(4) 0.2602(6) 1.000 0.052(3) . .
N7 N Uani 0.0184(5) 0.2662(5) 0.2761(5) 1.000 0.042(2) . .
N8 N Uani -0.0880(5) 0.1807(5) 0.0573(6) 1.000 0.048(3) . .
N9 N Uani 0.1561(5) 0.2985(5) 0.2101(5) 1.000 0.044(2) . .
N10 N Uani 0.0546(6) 0.4342(6) -0.0937(6) 1.000 0.067(3) . .
N11 N Uani 0.2708(4) -0.0870(5) 0.8871(5) 1.000 0.040(2) . .
N12 N Uani 0.1607(5) -0.1641(4) 0.7280(5) 1.000 0.042(2) . .
N13 N Uani 0.2306(4) -0.1033(4) 0.6098(4) 1.000 0.038(2) . .
N14 N Uani 0.3424(5) -0.0239(4) 0.7657(5) 1.000 0.042(2) . .
C1 C Uani -0.0438(5) -0.0749(5) 0.5553(6) 1.000 0.035(3) . .
C2 C Uani 0.1008(5) 0.0108(5) 0.6306(6) 1.000 0.034(2) . .
C3 C Uani 0.0552(5) 0.0861(5) 0.4573(6) 1.000 0.038(3) . .
C4 C Uani 0.0249(5) 0.0197(4) 0.1707(6) 1.000 0.039(2) . .
C5 C Uani 0.0350(6) -0.0668(5) 0.1715(7) 1.000 0.045(3) . .
C6 C Uani 0.0900(6) -0.0887(6) 0.1307(7) 1.000 0.056(3) . .
C7 C Uani 0.1724(6) -0.0490(5) 0.1866(7) 1.000 0.057(3) . .
C8 C Uani 0.1648(6) 0.0326(6) 0.1880(8) 1.000 0.056(3) . .
C9 C Uani 0.1089(4) 0.0555(5) 0.2294(6) 1.000 0.041(2) . .
C10 C Uani -0.0865(5) 0.2425(4) 0.3164(6) 1.000 0.041(3) . .
C11 C Uani -0.1605(6) 0.2691(6) 0.3186(7) 1.000 0.045(3) . .
C12 C Uani -0.1451(6) 0.3399(6) 0.3740(7) 1.000 0.060(3) . .
C13 C Uani -0.1100(7) 0.4017(6) 0.3343(8) 1.000 0.061(3) . .
C14 C Uani -0.0350(6) 0.3710(6) 0.3318(7) 1.000 0.051(3) . .
C15 C Uani -0.0530(5) 0.3008(4) 0.2760(5) 1.000 0.038(2) . .
C16 C Uani -0.0539(5) 0.2236(5) 0.0412(6) 1.000 0.035(3) . .
C17 C Uani 0.1011(6) 0.3013(5) 0.1345(6) 1.000 0.039(3) . .
C18 C Uani 0.0371(6) 0.3866(5) -0.0575(6) 1.000 0.041(3) . .
C19 C Uani 0.2647(5) -0.0331(4) 0.5888(6) 1.000 0.041(3) . .
C20 C Uani 0.2668(6) -0.0386(6) 0.4951(6) 1.000 0.045(3) . .
C21 C Uani 0.3017(6) 0.0331(5) 0.4754(7) 1.000 0.055(3) . .
C22 C Uani 0.3903(6) 0.0411(6) 0.5646(8) 1.000 0.066(4) . .
C23 C Uani 0.3891(6) 0.0460(6) 0.6609(7) 1.000 0.054(3) . .
C24 C Uani 0.3482(4) -0.0241(5) 0.6760(5) 1.000 0.042(2) . .
C25 C Uani 0.2100(5) -0.1287(4) 0.8985(5) 1.000 0.038(2) . .
C26 C Uani 0.2400(7) -0.1545(6) 1.0061(7) 1.000 0.052(3) . .
C27 C Uani 0.1721(7) -0.2008(6) 1.0091(6) 1.000 0.055(3) . .
C28 C Uani 0.1383(7) -0.2612(6) 0.9399(7) 1.000 0.065(3) . .
C29 C Uani 0.1135(6) -0.2357(6) 0.8305(7) 1.000 0.054(3) . .
C30 C Uani 0.1817(5) -0.1939(5) 0.8278(5) 1.000 0.041(2) . .
O1 O Uani 0.5214(5) 0.2228(4) 0.4293(7) 0.750 0.062(3) . .
O2 O Uani 0.3385(5) 0.2756(5) 0.6373(6) 0.750 0.053(3) . .
O3 O Uani 0.2065(4) 0.2362(4) 0.4580(5) 0.750 0.038(2) . .
O4 O Uani 0.2978(4) 0.5665(4) 0.0378(5) 1.000 0.054(2) . .
O5 O Uani 0.6078(8) 0.1958(6) 0.1831(8) 0.500 0.037(3) . .
O6 O Uani 0.2068(12) 0.6064(7) 0.1296(12) 0.500 0.069(6) . .
O7 O Uani 0.3363(6) 0.0298(6) 0.1359(6) 0.500 0.033(3) . .
O8 O Uani 0.3915(5) 0.1052(5) 0.3215(6) 0.750 0.046(3) . .
O9 O Uani 0.2858(9) 0.2047(6) 0.3562(10) 0.500 0.051(5) . .
H4A H Uiso -0.00010 0.03770 0.10130 1.000 0.0470 calc R
H4C H Uiso -0.01210 0.01850 0.26910 1.000 0.0440 . R
H4D H Uiso -0.07760 0.03810 0.16870 1.000 0.0440 . R
H5A H Uiso 0.05770 -0.08560 0.23960 1.000 0.0540 calc R
H5B H Uiso -0.01840 -0.09040 0.13160 1.000 0.0540 calc R
H5C H Uiso 0.14030 0.16050 0.27900 1.000 0.0490 . R
H5D H Uiso 0.08820 0.15860 0.17020 1.000 0.0490 . R
H6A H Uiso 0.06420 -0.07510 0.06040 1.000 0.0670 calc R
H6B H Uiso 0.09810 -0.14360 0.13610 1.000 0.0670 calc R
H6C H Uiso -0.14280 0.17540 0.19970 1.000 0.0630 . R
H6D H Uiso -0.10370 0.13250 0.29360 1.000 0.0630 . R
H7A H Uiso 0.20100 -0.06780 0.25490 1.000 0.0690 calc R
H7B H Uiso 0.20530 -0.06180 0.15510 1.000 0.0690 calc R
H7C H Uiso 0.06310 0.27250 0.33670 1.000 0.0510 . R
H7D H Uiso 0.02800 0.28940 0.23000 1.000 0.0510 . R
H8A H Uiso 0.14290 0.05230 0.12040 1.000 0.0670 calc R
H8B H Uiso 0.21870 0.05500 0.22880 1.000 0.0670 calc R
H9A H Uiso 0.13350 0.03770 0.29890 1.000 0.0490 calc R
H10A H Uiso -0.04440 0.23260 0.38580 1.000 0.0500 calc R
H11A H Uiso -0.20450 0.27680 0.25060 1.000 0.0540 calc R
H11B H Uiso -0.17810 0.23030 0.34950 1.000 0.0540 calc R
H11C H Uiso 0.26960 -0.03760 0.90320 1.000 0.0470 . R
H11D H Uiso 0.32100 -0.10590 0.92910 1.000 0.0470 . R
H12A H Uiso -0.10670 0.33050 0.44410 1.000 0.0720 calc R
H12B H Uiso -0.19610 0.35820 0.36940 1.000 0.0720 calc R
H12C H Uiso 0.11240 -0.13900 0.70130 1.000 0.0500 . R
H12D H Uiso 0.15640 -0.20260 0.68640 1.000 0.0500 . R
H13A H Uiso -0.15120 0.41680 0.26730 1.000 0.0730 calc R
H13B H Uiso -0.09510 0.44640 0.37720 1.000 0.0730 calc R
H13C H Uiso 0.17630 -0.10690 0.56660 1.000 0.0450 . R
H13D H Uiso 0.25560 -0.14530 0.60340 1.000 0.0450 . R
H14A H Uiso -0.01570 0.40880 0.30150 1.000 0.0610 calc R
H14B H Uiso 0.00850 0.36220 0.39980 1.000 0.0610 calc R
H14C H Uiso 0.39010 -0.04020 0.81740 1.000 0.0500 . R
H14D H Uiso 0.33240 0.02390 0.77910 1.000 0.0500 . R
H15A H Uiso -0.09430 0.31140 0.20640 1.000 0.0460 calc R
H19A H Uiso 0.23100 0.01080 0.58570 1.000 0.0500 calc R
H20A H Uiso 0.21150 -0.04680 0.44050 1.000 0.0540 calc R
H20B H Uiso 0.30010 -0.08210 0.49780 1.000 0.0540 calc R
H21A H Uiso 0.26880 0.07720 0.47190 1.000 0.0660 calc R
H21B H Uiso 0.30280 0.02890 0.41270 1.000 0.0660 calc R
H22A H Uiso 0.42280 -0.00270 0.56600 1.000 0.0800 calc R
H22B H Uiso 0.41570 0.08670 0.55580 1.000 0.0800 calc R
H23A H Uiso 0.35950 0.09150 0.66120 1.000 0.0640 calc R
H23B H Uiso 0.44500 0.05000 0.71570 1.000 0.0640 calc R
H24A H Uiso 0.38060 -0.06890 0.67800 1.000 0.0500 calc R
H25A H Uiso 0.16290 -0.09470 0.87970 1.000 0.0450 calc R
H26A H Uiso 0.28910 -0.18550 1.02910 1.000 0.0620 calc R
H26B H Uiso 0.25320 -0.11030 1.04970 1.000 0.0620 calc R
H27A H Uiso 0.19370 -0.22190 1.07600 1.000 0.0660 calc R
H27B H Uiso 0.12800 -0.16610 0.99850 1.000 0.0660 calc R
H28A H Uiso 0.09010 -0.28070 0.94140 1.000 0.0780 calc R
H28B H Uiso 0.17800 -0.30240 0.95960 1.000 0.0780 calc R
H29A H Uiso 0.09930 -0.28030 0.78760 1.000 0.0640 calc R
H29B H Uiso 0.06540 -0.20290 0.80500 1.000 0.0640 calc R
H30A H Uiso 0.22780 -0.22940 0.84850 1.000 0.0490 calc R

loop_
_atom_type_symbol
_atom_type_description
_atom_type_scat_dispersion_real
_atom_type_scat_dispersion_imag
_atom_type_scat_source
C C 0.0033 0.0016 'International Tables Vol C Tables 4.2.6.8 and 6.1.1.4'
H H 0.0000 0.0000 'International Tables Vol C Tables 4.2.6.8 and 6.1.1.4'
Cu Cu 0.3201 1.2651 'International Tables Vol C Tables 4.2.6.8 and 6.1.1.4'
N N 0.0061 0.0033 'International Tables Vol C Tables 4.2.6.8 and 6.1.1.4'
O O 0.0106 0.0060 'International Tables Vol C Tables 4.2.6.8 and 6.1.1.4'
Ru Ru -1.2594 0.8363 'International Tables Vol C Tables 4.2.6.8 and 6.1.1.4'

loop_
_geom_angle_atom_site_label_1
_geom_angle_atom_site_label_2
_geom_angle_atom_site_label_3
_geom_angle
_geom_angle_site_symmetry_1
_geom_angle_site_symmetry_3
_geom_angle_publ_flag
C1 Ru1 C2 88.7(4) . . yes
C1 Ru1 C3 173.9(4) . . yes
C1 Ru1 C1 89.6(4) . 2_556 yes
C1 Ru1 C2 93.7(4) . 2_556 yes
C1 Ru1 C3 88.8(4) . 2_556 yes
C2 Ru1 C3 85.6(4) . . yes
C1 Ru1 C2 93.7(4) 2_556 . yes
C2 Ru1 C2 176.7(4) . 2_556 yes
C2 Ru1 C3 92.2(4) . 2_556 yes
C1 Ru1 C3 88.8(4) 2_556 . yes
C2 Ru1 C3 92.2(4) 2_556 . yes
C3 Ru1 C3 93.5(4) . 2_556 yes
C1 Ru1 C2 88.7(4) 2_556 2_556 yes
C1 Ru1 C3 173.9(4) 2_556 2_556 yes
C2 Ru1 C3 85.6(4) 2_556 2_556 yes
C16 Ru2 C17 91.2(4) . . yes
C16 Ru2 C18 171.7(4) . . yes
C16 Ru2 C16 90.0(4) . 2_555 yes
C16 Ru2 C17 86.4(4) . 2_555 yes
C16 Ru2 C18 92.1(4) . 2_555 yes
C17 Ru2 C18 96.9(4) . . yes
C16 Ru2 C17 86.4(4) 2_555 . yes
C17 Ru2 C17 176.6(4) . 2_555 yes
C17 Ru2 C18 85.6(4) . 2_555 yes
C16 Ru2 C18 92.1(4) 2_555 . yes
C17 Ru2 C18 85.6(4) 2_555 . yes
C18 Ru2 C18 86.9(4) . 2_555 yes
C16 Ru2 C17 91.2(4) 2_555 2_555 yes
C16 Ru2 C18 171.7(4) 2_555 2_555 yes
C17 Ru2 C18 96.9(4) 2_555 2_555 yes
N3 Cu1 N4 93.1(3) . . yes
N3 Cu1 N5 88.7(3) . . yes
N3 Cu1 N6 91.5(3) . . yes
N3 Cu1 N7 87.2(3) . . yes
N3 Cu1 N8 178.5(3) . . yes
N4 Cu1 N5 84.7(3) . . yes
N4 Cu1 N6 94.5(3) . . yes
N4 Cu1 N7 179.3(4) . . yes
N4 Cu1 N8 87.0(3) . . yes
N5 Cu1 N6 179.2(3) . . yes
N5 Cu1 N7 95.9(4) . . yes
N5 Cu1 N8 89.8(3) . . yes
N6 Cu1 N7 84.8(4) . . yes
N6 Cu1 N8 90.0(3) . . yes
N7 Cu1 N8 92.8(3) . . yes
N2 Cu2 N11 87.2(3) . . yes
N2 Cu2 N12 91.1(3) . . yes
N2 Cu2 N13 93.9(3) . . yes
N2 Cu2 N14 89.7(3) . . yes
N2 Cu2 N9 177.8(3) . 4_546 yes
N11 Cu2 N12 84.6(3) . . yes
N11 Cu2 N13 178.8(3) . . yes
N11 Cu2 N14 95.9(3) . . yes
N9 Cu2 N11 91.2(3) 4_546 . yes
N12 Cu2 N13 95.1(3) . . yes
N12 Cu2 N14 179.0(3) . . yes
N9 Cu2 N12 90.3(3) 4_546 . yes
N13 Cu2 N14 84.4(3) . . yes
N9 Cu2 N13 87.7(3) 4_546 . yes
N9 Cu2 N14 88.9(3) 4_546 . yes
Cu2 N2 C2 111.6(6) . . yes
Cu1 N3 C3 109.1(7) . . yes
Cu1 N4 C4 108.3(5) . . yes
Cu1 N5 C9 108.1(6) . . yes
Cu1 N6 C10 108.8(7) . . yes
Cu1 N7 C15 109.6(6) . . yes
Cu1 N8 C16 104.7(7) . . yes
Cu2 N9 C17 115.2(7) 4_556 . yes
Cu2 N11 C25 110.4(5) . . yes
Cu2 N12 C30 106.7(6) . . yes
Cu2 N13 C19 106.7(5) . . yes
Cu2 N14 C24 108.7(5) . . yes
Cu1 N4 H4C 110.00 . . no
Cu1 N4 H4D 110.00 . . no
C4 N4 H4C 111.00 . . no
C4 N4 H4D 109.00 . . no
H4C N4 H4D 108.00 . . no
Cu1 N5 H5C 110.00 . . no
Cu1 N5 H5D 110.00 . . no
C9 N5 H5C 110.00 . . no
C9 N5 H5D 110.00 . . no
H5C N5 H5D 108.00 . . no
Cu1 N6 H6C 110.00 . . no
Cu1 N6 H6D 110.00 . . no
C10 N6 H6C 110.00 . . no
C10 N6 H6D 110.00 . . no
H6C N6 H6D 108.00 . . no
C15 N7 H7C 110.00 . . no
C15 N7 H7D 110.00 . . no
H7C N7 H7D 108.00 . . no
Cu1 N7 H7D 110.00 . . no
Cu1 N7 H7C 110.00 . . no
Cu2 N11 H11D 110.00 . . no
Cu2 N11 H11C 110.00 . . no
H11C N11 H11D 108.00 . . no
C25 N11 H11C 109.00 . . no
C25 N11 H11D 110.00 . . no
C30 N12 H12C 110.00 . . no
C30 N12 H12D 111.00 . . no
H12C N12 H12D 109.00 . . no
Cu2 N12 H12D 110.00 . . no
Cu2 N12 H12C 110.00 . . no
Cu2 N13 H13D 110.00 . . no
Cu2 N13 H13C 110.00 . . no
C19 N13 H13D 111.00 . . no
H13C N13 H13D 109.00 . . no
C19 N13 H13C 110.00 . . no
Cu2 N14 H14C 110.00 . . no
Cu2 N14 H14D 110.00 . . no
C24 N14 H14D 110.00 . . no
H14C N14 H14D 109.00 . . no
C24 N14 H14C 110.00 . . no
Ru1 C1 N1 172.5(9) . . yes
Ru1 C2 N2 176.5(8) . . yes
Ru1 C3 N3 179.6(8) . . yes
N4 C4 C5 114.3(8) . . yes
N4 C4 C9 107.9(6) . . yes
C5 C4 C9 108.6(8) . . no
C4 C5 C6 111.1(9) . . no
C5 C6 C7 111.2(8) . . no
C6 C7 C8 112.6(10) . . no
C7 C8 C9 111.3(9) . . no
N5 C9 C4 106.6(7) . . yes
C4 C9 C8 111.5(8) . . no
N5 C9 C8 113.6(8) . . yes
N6 C10 C11 114.6(9) . . yes
N6 C10 C15 107.7(7) . . yes
C11 C10 C15 112.4(7) . . no
C10 C11 C12 111.3(9) . . no
C11 C12 C13 111.9(9) . . no
C12 C13 C14 109.6(9) . . no
C13 C14 C15 111.4(9) . . no
C10 C15 C14 111.5(7) . . no
N7 C15 C10 106.4(7) . . yes
N7 C15 C14 113.8(8) . . yes
Ru2 C16 N8 174.9(8) . . yes
Ru2 C17 N9 178.2(10) . . yes
Ru2 C18 N10 176.7(10) . . yes
N13 C19 C24 105.4(6) . . yes
N13 C19 C20 112.1(7) . . yes
C20 C19 C24 111.9(9) . . no
C19 C20 C21 111.2(8) . . no
C20 C21 C22 106.1(8) . . no
C21 C22 C23 110.7(10) . . no
C22 C23 C24 110.7(8) . . no
N14 C24 C19 109.1(7) . . yes
N14 C24 C23 114.9(7) . . yes
C19 C24 C23 109.5(7) . . no
N11 C25 C26 112.7(8) . . yes
N11 C25 C30 109.1(7) . . yes
C26 C25 C30 111.9(7) . . no
C25 C26 C27 108.4(8) . . no
C26 C27 C28 116.9(10) . . no
C27 C28 C29 112.3(9) . . no
C28 C29 C30 110.9(8) . . no
C25 C30 C29 111.5(8) . . no
N12 C30 C25 107.7(7) . . yes
N12 C30 C29 113.8(7) . . yes
N4 C4 H4A 109.00 . . no
C5 C4 H4A 109.00 . . no
C9 C4 H4A 109.00 . . no
C4 C5 H5A 109.00 . . no
C4 C5 H5B 109.00 . . no
C6 C5 H5A 109.00 . . no
C6 C5 H5B 109.00 . . no
H5A C5 H5B 108.00 . . no
C5 C6 H6A 109.00 . . no
C5 C6 H6B 109.00 . . no
C7 C6 H6A 109.00 . . no
C7 C6 H6B 109.00 . . no
H6A C6 H6B 108.00 . . no
C6 C7 H7A 109.00 . . no
C6 C7 H7B 109.00 . . no
C8 C7 H7A 109.00 . . no
C8 C7 H7B 109.00 . . no
H7A C7 H7B 108.00 . . no
C7 C8 H8A 109.00 . . no
C7 C8 H8B 109.00 . . no
C9 C8 H8A 109.00 . . no
C9 C8 H8B 109.00 . . no
H8A C8 H8B 108.00 . . no
N5 C9 H9A 108.00 . . no
C4 C9 H9A 108.00 . . no
C8 C9 H9A 108.00 . . no
N6 C10 H10A 107.00 . . no
C11 C10 H10A 107.00 . . no
C15 C10 H10A 107.00 . . no
C10 C11 H11A 109.00 . . no
C10 C11 H11B 109.00 . . no
C12 C11 H11A 109.00 . . no
C12 C11 H11B 109.00 . . no
H11A C11 H11B 108.00 . . no
C11 C12 H12A 109.00 . . no
C11 C12 H12B 109.00 . . no
C13 C12 H12A 109.00 . . no
C13 C12 H12B 109.00 . . no
H12A C12 H12B 108.00 . . no
C12 C13 H13A 110.00 . . no
C12 C13 H13B 110.00 . . no
C14 C13 H13A 110.00 . . no
C14 C13 H13B 110.00 . . no
H13A C13 H13B 108.00 . . no
C13 C14 H14A 109.00 . . no
C13 C14 H14B 109.00 . . no
C15 C14 H14A 109.00 . . no
C15 C14 H14B 109.00 . . no
H14A C14 H14B 108.00 . . no
N7 C15 H15A 108.00 . . no
C10 C15 H15A 108.00 . . no
C14 C15 H15A 108.00 . . no
N13 C19 H19A 109.00 . . no
C20 C19 H19A 109.00 . . no
C24 C19 H19A 109.00 . . no
C19 C20 H20A 109.00 . . no
C19 C20 H20B 109.00 . . no
C21 C20 H20A 109.00 . . no
C21 C20 H20B 109.00 . . no
H20A C20 H20B 108.00 . . no
C20 C21 H21A 111.00 . . no
C20 C21 H21B 111.00 . . no
C22 C21 H21A 110.00 . . no
C22 C21 H21B 110.00 . . no
H21A C21 H21B 109.00 . . no
C21 C22 H22A 109.00 . . no
C21 C22 H22B 110.00 . . no
C23 C22 H22A 109.00 . . no
C23 C22 H22B 109.00 . . no
H22A C22 H22B 108.00 . . no
C22 C23 H23A 110.00 . . no
C22 C23 H23B 109.00 . . no
C24 C23 H23A 110.00 . . no
C24 C23 H23B 110.00 . . no
H23A C23 H23B 108.00 . . no
N14 C24 H24A 108.00 . . no
C19 C24 H24A 108.00 . . no
C23 C24 H24A 108.00 . . no
N11 C25 H25A 108.00 . . no
C26 C25 H25A 108.00 . . no
C30 C25 H25A 108.00 . . no
C25 C26 H26A 110.00 . . no
C25 C26 H26B 110.00 . . no
C27 C26 H26A 110.00 . . no
C27 C26 H26B 110.00 . . no
H26A C26 H26B 108.00 . . no
C26 C27 H27A 108.00 . . no
C26 C27 H27B 108.00 . . no
C28 C27 H27A 108.00 . . no
C28 C27 H27B 108.00 . . no
H27A C27 H27B 107.00 . . no
C27 C28 H28A 109.00 . . no
C27 C28 H28B 109.00 . . no
C29 C28 H28A 109.00 . . no
C29 C28 H28B 109.00 . . no
H28A C28 H28B 108.00 . . no
C28 C29 H29A 110.00 . . no
C28 C29 H29B 109.00 . . no
C30 C29 H29A 110.00 . . no
C30 C29 H29B 109.00 . . no
H29A C29 H29B 108.00 . . no
N12 C30 H30A 108.00 . . no
C25 C30 H30A 108.00 . . no
C29 C30 H30A 108.00 . . no

loop_
_geom_bond_atom_site_label_1
_geom_bond_atom_site_label_2
_geom_bond_distance
_geom_bond_site_symmetry_2
_geom_bond_publ_flag
Ru1 C1 2.073(9) . yes
Ru1 C2 2.007(9) . yes
Ru1 C3 2.047(10) . yes
Ru1 C1 2.073(9) 2_556 yes
Ru1 C2 2.007(9) 2_556 yes
Ru1 C3 2.047(10) 2_556 yes
Ru2 C16 2.049(10) . yes
Ru2 C17 2.043(9) . yes
Ru2 C18 2.012(10) . yes
Ru2 C16 2.049(10) 2_555 yes
Ru2 C17 2.043(9) 2_555 yes
Ru2 C18 2.012(10) 2_555 yes
Cu1 N3 2.600(8) . yes
Cu1 N4 2.035(7) . yes
Cu1 N5 2.025(9) . yes
Cu1 N6 1.959(12) . yes
Cu1 N7 2.016(9) . yes
Cu1 N8 2.603(8) . yes
Cu2 N2 2.489(8) . yes
Cu2 N11 2.025(7) . yes
Cu2 N12 2.010(9) . yes
Cu2 N13 1.992(6) . yes
Cu2 N14 2.059(9) . yes
Cu2 N9 2.478(9) 4_546 yes
N1 C1 1.146(13) . yes
N2 C2 1.202(12) . yes
N3 C3 1.189(14) . yes
N4 C4 1.452(13) . yes
N5 C9 1.496(11) . yes
N6 C10 1.488(11) . yes
N7 C15 1.490(14) . yes
N8 C16 1.108(14) . yes
N9 C17 1.134(12) . yes
N10 C18 1.155(15) . yes
N11 C25 1.456(13) . yes
N12 C30 1.503(10) . yes
N13 C19 1.518(11) . yes
N14 C24 1.455(11) . yes
N4 H4D 0.9200 . no
N4 H4C 0.9200 . no
N5 H5C 0.9200 . no
N5 H5D 0.9200 . no
N6 H6D 0.9200 . no
N6 H6C 0.9200 . no
N7 H7C 0.9200 . no
N7 H7D 0.9200 . no
N11 H11C 0.9200 . no
N11 H11D 0.9200 . no
N12 H12C 0.9200 . no
N12 H12D 0.9200 . no
N13 H13C 0.9200 . no
N13 H13D 0.9200 . no
N14 H14C 0.9200 . no
N14 H14D 0.9200 . no
C4 C5 1.555(12) . no
C4 C9 1.541(13) . no
C5 C6 1.515(17) . no
C6 C7 1.545(16) . no
C7 C8 1.465(14) . no
C8 C9 1.542(15) . no
C10 C11 1.500(16) . no
C10 C15 1.508(12) . no
C11 C12 1.478(15) . no
C12 C13 1.564(17) . no
C13 C14 1.545(19) . no
C14 C15 1.468(13) . no
C19 C20 1.483(13) . no
C19 C24 1.515(12) . no
C20 C21 1.539(15) . no
C21 C22 1.585(16) . no
C22 C23 1.515(15) . no
C23 C24 1.550(14) . no
C25 C30 1.511(11) . no
C25 C26 1.556(12) . no
C26 C27 1.552(19) . no
C27 C28 1.437(14) . no
C28 C29 1.599(14) . no
C29 C30 1.513(16) . no
C4 H4A 1.0000 . no
C5 H5A 0.9900 . no
C5 H5B 0.9900 . no
C6 H6A 0.9900 . no
C6 H6B 0.9900 . no
C7 H7A 0.9900 . no
C7 H7B 0.9900 . no
C8 H8A 0.9900 . no
C8 H8B 0.9900 . no
C9 H9A 1.0000 . no
C10 H10A 1.0000 . no
C11 H11A 0.9900 . no
C11 H11B 0.9900 . no
C12 H12A 0.9900 . no
C12 H12B 0.9900 . no
C13 H13A 0.9900 . no
C13 H13B 0.9900 . no
C14 H14A 0.9900 . no
C14 H14B 0.9900 . no
C15 H15A 1.0000 . no
C19 H19A 1.0000 . no
C20 H20A 0.9900 . no
C20 H20B 0.9900 . no
C21 H21A 0.9900 . no
C21 H21B 0.9900 . no
C22 H22A 0.9900 . no
C22 H22B 0.9900 . no
C23 H23A 0.9900 . no
C23 H23B 0.9900 . no
C24 H24A 1.0000 . no
C25 H25A 1.0000 . no
C26 H26A 0.9900 . no
C26 H26B 0.9900 . no
C27 H27A 0.9900 . no
C27 H27B 0.9900 . no
C28 H28A 0.9900 . no
C28 H28B 0.9900 . no
C29 H29A 0.9900 . no
C29 H29B 0.9900 . no
C30 H30A 1.0000 . no

loop_
_geom_contact_atom_site_label_1
_geom_contact_atom_site_label_2
_geom_contact_distance
_geom_contact_site_symmetry_2
_geom_contact_publ_flag
Ru2 Cu2 4.8128(13) 3_454 no
Ru1 H6D 3.6100 . no
Ru1 H13C 3.6200 . no
Ru1 H4C 3.5000 . no
Ru1 H6D 3.6100 2_556 no
Ru1 H13C 3.6200 2_556 no
Ru1 H4C 3.5000 2_556 no
Ru2 H5D 3.5100 . no
Ru2 H5D 3.5100 2_555 no
Ru2 H7D 3.3700 2_555 no
Ru2 H7D 3.3700 . no
Ru2 H11D 3.4200 3_454 no
Ru2 H11D 3.4200 4_556 no
Cu1 O3 3.998(8) . no
Cu1 N8 2.603(8) . no
Cu1 C17 4.099(11) . no
Cu1 C2 4.188(10) 2_556 no
Cu1 O4 3.939(8) 3_445 no
Cu2 Ru2 4.8128(13) 3_546 no
Cu2 O6 3.957(13) 4_546 no
Cu2 O9 3.857(11) 4_546 no
O1 N1 2.901(12) 4_556 no
O1 O8 3.048(13) . no
O1 O1 2.694(14) 2_656 no
O2 O3 2.790(11) . no
O2 N1 2.979(14) 3_555 no
O3 Cu1 3.998(8) . no
O3 N3 2.811(13) . no
O3 O2 2.790(11) . no
O4 N4 3.174(11) 3_555 no
O4 O7 2.747(12) 4_555 no
O4 N8 2.884(13) 3_555 no
O4 O6 2.82(2) . no
O4 Cu1 3.939(8) 3_555 no
O6 N14 3.229(19) 4_556 no
O6 O4 2.82(2) . no
O6 N2 3.020(19) 4_556 no
O6 Cu2 3.957(13) 4_556 no
O8 O1 3.048(13) . no
O9 Cu2 3.857(11) 4_556 no
O9 N9 2.934(16) . no
O9 N12 3.088(16) 4_556 no
O1 H22B 2.6700 2_656 no
O3 H5C 2.7900 . no
O3 H13D 2.5600 4_556 no
O3 H7C 2.5300 . no
O4 H11C 2.6600 4_556 no
O4 H4D 2.3100 3_555 no
O5 H23A 2.8800 2_656 no
O6 H6C 2.8000 3_555 no
O6 H14D 2.4000 4_556 no
O6 H11C 2.7000 4_556 no
O7 H13A 2.8000 3_545 no
O7 H26B 2.9100 1_554 no
O8 H29A 2.7200 4_556 no
O9 H5C 2.5500 . no
O9 H12D 2.2600 4_556 no
N1 N13 3.260(11) 2_556 no
N1 O1 2.901(12) 4_546 no
N1 O2 2.979(14) 3_445 no
N2 O6 3.020(19) 4_546 no
N2 N14 3.222(14) . no
N2 N12 3.230(10) . no
N2 N6 3.146(12) 2_556 no
N2 N13 3.292(11) . no
N2 N11 3.133(11) . no
N3 O3 2.811(13) . no
N3 N5 3.260(12) . no
N3 N6 3.297(14) . no
N3 N7 3.211(12) . no
N4 N8 3.218(11) . no
N4 N6 2.933(12) . no
N4 C9 2.421(12) . no
N4 C3 3.423(11) . no
N4 C2 3.447(12) 2_556 no
N4 N5 2.736(11) . no
N4 O4 3.174(11) 3_445 no
N5 N8 3.292(12) . no
N5 N4 2.736(11) . no
N5 N9 3.145(12) . no
N5 C4 2.434(11) . no
N5 C17 3.281(12) . no
N5 C16 3.296(11) . no
N5 N7 3.002(12) . no
N5 N3 3.260(12) . no
N6 C15 2.418(11) . no
N6 N7 2.682(14) . no
N6 N3 3.297(14) . no
N6 C3 3.398(12) . no
N6 C2 3.361(12) 2_556 no
N6 N2 3.146(12) 2_556 no
N6 N8 3.256(13) . no
N6 N4 2.933(12) . no
N7 N6 2.682(14) . no
N7 C16 3.314(11) . no
N7 C17 3.332(14) . no
N7 N9 3.294(14) . no
N7 N5 3.002(12) . no
N7 N3 3.211(12) . no
N7 C10 2.400(14) . no
N8 N5 3.292(12) . no
N8 O4 2.884(13) 3_445 no
N8 N6 3.256(13) . no
N8 N4 3.218(11) . no
N9 N13 3.117(10) 4_556 no
N9 N12 3.198(14) 4_556 no
N9 N5 3.145(12) . no
N9 N11 3.232(12) 4_556 no
N9 N14 3.191(11) 4_556 no
N9 C30 3.410(14) 4_556 no
N9 O9 2.934(16) . no
N9 N7 3.294(14) . no
N10 O7 2.994(16) 4_555 no
N11 N12 2.716(11) . no
N11 C18 3.343(13) 4_546 no
N11 N9 3.232(12) 4_546 no
N11 N2 3.133(11) . no
N11 C30 2.417(13) . no
N11 C17 3.288(14) 4_546 no
N11 N14 3.033(12) . no
N12 C2 3.416(11) . no
N12 N2 3.230(10) . no
N12 O9 3.088(16) 4_546 no
N12 C25 2.433(10) . no
N12 N11 2.716(11) . no
N12 N13 2.952(12) . no
N12 N9 3.198(14) 4_546 no
N13 N2 3.292(11) . no
N13 N14 2.722(10) . no
N13 N12 2.952(12) . no
N13 C24 2.412(11) . no
N13 C1 3.256(12) 2_556 no
N13 N1 3.260(11) 2_556 no
N13 N9 3.117(10) 4_546 no
N13 C2 3.333(13) . no
N14 C17 3.418(11) 4_546 no
N14 N9 3.191(11) 4_546 no
N14 N2 3.222(14) . no
N14 N13 2.722(10) . no
N14 O6 3.229(19) 4_546 no
N14 N11 3.033(12) . no
N14 C19 2.419(11) . no
N1 H5A 2.7000 2_556 no
N1 H12C 2.8700 . no
N1 H13C 2.4000 2_556 no
N2 H12C 2.9000 . no
N2 H11C 2.8700 . no
N2 H14D 2.9200 . no
N2 H6D 2.3200 2_556 no
N2 H19A 2.8500 . no
N3 H7C 2.8400 . no
N3 H10A 2.8800 . no
N4 H6D 2.8500 . no
N6 H4D 2.9000 . no
N8 H4A 2.9400 . no
N8 H6C 2.8700 . no
N9 H5D 2.7400 . no
N9 H5C 2.7600 . no
N9 H13D 2.7400 4_556 no
N9 H7D 2.6000 . no
N9 H30A 2.8100 4_556 no
N10 H11D 2.6100 4_556 no
N10 H14C 2.7700 3_454 no
N12 H13C 2.8600 . no
N13 H12D 2.8600 . no
C1 C1 2.920(14) 2_556 no
C1 C2 2.852(14) . no
C1 C2 2.977(12) 2_556 no
C1 N13 3.256(12) 2_556 no
C1 C3 2.882(13) 2_556 no
C2 N6 3.361(12) 2_556 no
C2 Cu1 4.188(10) 2_556 no
C2 C1 2.852(14) . no
C2 C19 3.564(15) . no
C2 C1 2.977(12) 2_556 no
C2 N4 3.447(12) 2_556 no
C2 C3 2.919(14) 2_556 no
C2 C3 2.753(12) . no
C3 C2 2.753(12) . no
C3 C3 2.980(14) 2_556 no
C3 C1 2.882(13) 2_556 no
C3 C2 2.919(14) 2_556 no
C6 C27 3.592(17) 1_554 no
C16 C18 2.925(13) 2_555 no
C16 C16 2.898(14) 2_555 no
C16 C17 2.800(12) 2_555 no
C16 C17 2.924(15) . no
C17 C18 3.036(12) . no
C17 N7 3.332(14) . no
C17 C16 2.924(15) . no
C17 C18 2.755(15) 2_555 no
C17 N5 3.281(12) . no
C17 Cu1 4.099(11) . no
C17 C16 2.800(12) 2_555 no
C18 C17 3.036(12) . no
C18 C17 2.755(15) 2_555 no
C18 C16 2.925(13) 2_555 no
C18 N11 3.343(13) 4_556 no
C18 C18 2.767(16) 2_555 no
C19 C2 3.564(15) . no
C27 C6 3.592(17) 1_556 no
C1 H4C 2.9300 2_556 no
C1 H13C 2.3700 2_556 no
C1 H12C 2.9600 . no
C2 H12C 2.8600 . no
C2 H19A 2.8800 . no
C2 H6D 2.4600 2_556 no
C2 H4C 2.8000 2_556 no
C2 H13C 2.9800 . no
C3 H6D 2.9700 . no
C3 H4C 2.8400 . no
C6 H27B 2.8500 1_554 no
C6 H6A 3.0100 2_555 no
C7 H13A 3.0200 3_545 no
C12 H20B 2.9500 3_455 no
C12 H7A 3.0700 3_455 no
C14 H22A 2.9800 4_556 no
C16 H5D 2.7200 . no
C16 H7D 2.8300 . no
C17 H14C 2.9100 4_556 no
C17 H11D 2.7100 4_556 no
C17 H5D 2.6400 . no
C17 H7D 2.4900 . no
C18 H14C 2.8300 3_454 no
C18 H11D 2.4600 4_556 no
C18 H7D 2.9200 2_555 no
C20 H12B 3.0100 3_545 no
C21 H9A 3.0400 . no
H4A H6A 2.5900 . no
H4A N8 2.9400 . no
H4A H8A 2.6000 . no
H4C C1 2.9300 2_556 no
H4C C2 2.8000 2_556 no
H4C Ru1 3.5000 . no
H4C C3 2.8400 . no
H4C H5A 2.4500 . no
H4C H9A 2.6000 . no
H4D O4 2.3100 3_445 no
H5A H4C 2.4500 . no
H5A H9A 2.5500 . no
H5A N1 2.7000 2_556 no
H5B H27B 2.4800 2_556 no
H5B H29B 2.5800 2_556 no
H5C O9 2.5500 . no
H5C O3 2.7900 . no
H5C N9 2.7600 . no
H5D H8A 2.4600 . no
H5D N9 2.7400 . no
H5D Ru2 3.5100 . no
H5D C16 2.7200 . no
H5D C17 2.6400 . no
H6A H4A 2.5900 . no
H6A H6A 2.2400 2_555 no
H6A C6 3.0100 2_555 no
H6A H27B 2.4800 1_554 no
H6B H27B 2.5000 1_554 no
H6C H15A 2.5800 . no
H6C H11A 2.4900 . no
H6C O6 2.8000 3_445 no
H6D Ru1 3.6100 . no
H6D C3 2.9700 . no
H6D N2 2.3200 2_556 no
H6D C2 2.4600 2_556 no
H7A C12 3.0700 3_545 no
H7A H9A 2.5500 . no
H7A H12B 2.3200 3_545 no
H7B H26B 2.3900 1_554 no
H7B H13A 2.4500 3_545 no
H7C H14B 2.3700 . no
H7C O3 2.5300 . no
H7D C16 2.8300 . no
H7D N9 2.6000 . no
H7D Ru2 3.3700 . no
H7D C17 2.4900 . no
H7D C18 2.9200 2_555 no
H8A H4A 2.6000 . no
H8A H5D 2.4600 . no
H8B H21B 2.5600 . no
H9A H4C 2.6000 . no
H9A H20A 2.4800 . no
H9A H5A 2.5500 . no
H9A H7A 2.5500 . no
H9A C21 3.0400 . no
H10A H14B 2.4900 . no
H10A H12A 2.5200 . no
H10A N3 2.8800 . no
H11A H6C 2.4900 . no
H11A H15A 2.5800 . no
H11A H27A 2.4600 3_454 no
H11C O4 2.6600 4_546 no
H11C O6 2.7000 4_546 no
H11D Ru2 3.4200 3_546 no
H11D Ru2 3.4200 4_546 no
H11D H26A 2.3900 . no
H11D C17 2.7100 4_546 no
H11D C18 2.4600 4_546 no
H11D N10 2.6100 4_546 no
H12A H14B 2.3000 2_556 no
H12A H10A 2.5200 . no
H12B H7A 2.3200 3_455 no
H12B C20 3.0100 3_455 no
H12B H20B 2.3000 3_455 no
H12C N1 2.8700 . no
H12C C1 2.9600 . no
H12C H29B 2.4700 . no
H12C H25A 2.5900 . no
H12C C2 2.8600 . no
H12D O9 2.2600 4_546 no
H13A H15A 2.5700 . no
H13A C7 3.0200 3_455 no
H13A H7B 2.4500 3_455 no
H13A O7 2.8000 3_455 no
H13C H20A 2.6000 . no
H13C N1 2.4000 2_556 no
H13C Ru1 3.6200 . no
H13C C2 2.9800 . no
H13C C1 2.3700 2_556 no
H13D O3 2.5600 4_546 no
H13D H24A 2.4800 . no
H13D H20B 2.4600 . no
H14A H24A 2.4600 4_556 no
H14A H22A 2.5200 4_556 no
H14B H10A 2.4900 . no
H14B H12A 2.3000 2_556 no
H14B H7C 2.3700 . no
H14C N10 2.7700 3_546 no
H14C C18 2.8300 3_546 no
H14C C17 2.9100 4_546 no
H14D O6 2.4000 4_546 no
H14D H23A 2.4500 . no
H15A H6C 2.5800 . no
H15A H11A 2.5800 . no
H15A H13A 2.5700 . no
H15A H26A 2.5700 3_454 no
H19A H21A 2.5100 . no
H19A N2 2.8500 . no
H19A H23A 2.5700 . no
H19A C2 2.8800 . no
H20A H9A 2.4800 . no
H20A H13C 2.6000 . no
H20B H12B 2.3000 3_545 no
H20B H22A 2.4800 . no
H20B H24A 2.4700 . no
H20B H13D 2.4600 . no
H20B C12 2.9500 3_545 no
H21A H19A 2.5100 . no
H21B H8B 2.5600 . no
H22A H14A 2.5200 4_546 no
H22A C14 2.9800 4_546 no
H22A H20B 2.4800 . no
H22A H24A 2.5400 . no
H22B O1 2.6700 2_656 no
H23A O5 2.8800 2_656 no
H23A H14D 2.4500 . no
H23A H19A 2.5700 . no
H24A H20B 2.4700 . no
H24A H13D 2.4800 . no
H24A H14A 2.4600 4_546 no
H24A H22A 2.5400 . no
H25A H12C 2.5900 . no
H25A H29B 2.5300 . no
H25A H27B 2.5900 . no
H26A H30A 2.5900 . no
H26A H11D 2.3900 . no
H26A H15A 2.5700 3_546 no
H26B O7 2.9100 1_556 no
H26B H7B 2.3900 1_556 no
H27A H11A 2.4600 3_546 no
H27B H6B 2.5000 1_556 no
H27B H25A 2.5900 . no
H27B H6A 2.4800 1_556 no
H27B C6 2.8500 1_556 no
H27B H5B 2.4800 2_556 no
H29A O8 2.7200 4_546 no
H29B H12C 2.4700 . no
H29B H5B 2.5800 2_556 no
H29B H25A 2.5300 . no
H30A N9 2.8100 4_546 no
H30A H26A 2.5900 . no

loop_
_geom_hbond_atom_site_label_D
_geom_hbond_atom_site_label_H
_geom_hbond_atom_site_label_A
_geom_hbond_distance_DH
_geom_hbond_distance_HA
_geom_hbond_distance_DA
_geom_hbond_angle_DHA
_geom_hbond_site_symmetry_A
_geom_hbond_publ_flag
N4 H4D O4 0.9200 2.3100 3.174(11) 157.00 3_445 yes
N5 H5C O9 0.9200 2.5500 3.378(18) 151.00 . yes
N6 H6D N2 0.9200 2.3200 3.146(12) 149.00 2_556 yes
N7 H7C O3 0.9200 2.5300 3.354(11) 149.00 . yes
N7 H7D N9 0.9200 2.6000 3.294(14) 132.00 . yes
N11 H11D N10 0.9200 2.6100 3.337(12) 137.00 4_546 yes
N12 H12D O9 0.9200 2.2600 3.088(16) 150.00 4_546 yes
N13 H13C N1 0.9200 2.4000 3.260(11) 155.00 2_556 yes
N13 H13D O3 0.9200 2.5600 3.461(10) 165.00 4_546 yes
N14 H14D O6 0.9200 2.4000 3.229(19) 149.00 4_546 yes

loop_
_geom_torsion_atom_site_label_1
_geom_torsion_atom_site_label_2
_geom_torsion_atom_site_label_3
_geom_torsion_atom_site_label_4
_geom_torsion
_geom_torsion_site_symmetry_1
_geom_torsion_site_symmetry_3
_geom_torsion_site_symmetry_4
_geom_torsion_publ_flag
N4 Cu1 N3 C3 -44.1(8) . . . no
N5 Cu1 N3 C3 -128.8(8) . . . no
N6 Cu1 N3 C3 50.5(8) . . . no
N7 Cu1 N3 C3 135.2(8) . . . no
N3 Cu1 N4 C4 -103.9(6) . . . no
N5 Cu1 N4 C4 -15.4(5) . . . no
N6 Cu1 N4 C4 164.4(5) . . . no
N8 Cu1 N4 C4 74.6(6) . . . no
N3 Cu1 N5 C9 78.7(5) . . . no
N4 Cu1 N5 C9 -14.6(5) . . . no
N7 Cu1 N5 C9 165.7(5) . . . no
N8 Cu1 N5 C9 -101.6(5) . . . no
N3 Cu1 N6 C10 68.0(6) . . . no
N4 Cu1 N6 C10 161.3(5) . . . no
N7 Cu1 N6 C10 -19.0(5) . . . no
N8 Cu1 N6 C10 -111.8(6) . . . no
N3 Cu1 N7 C15 -101.4(5) . . . no
N5 Cu1 N7 C15 170.2(5) . . . no
N6 Cu1 N7 C15 -9.6(5) . . . no
N8 Cu1 N7 C15 80.1(5) . . . no
N4 Cu1 N8 C16 -136.9(8) . . . no
N5 Cu1 N8 C16 -52.1(8) . . . no
N6 Cu1 N8 C16 128.6(8) . . . no
N7 Cu1 N8 C16 43.8(8) . . . no
N11 Cu2 N2 C2 -141.6(8) . . . no
N12 Cu2 N2 C2 -57.0(8) . . . no
N13 Cu2 N2 C2 38.1(8) . . . no
N14 Cu2 N2 C2 122.5(8) . . . no
N2 Cu2 N11 C25 87.0(6) . . . no
N12 Cu2 N11 C25 -4.4(6) . . . no
N14 Cu2 N11 C25 176.4(6) . . . no
N9 Cu2 N11 C25 -94.6(6) 4_546 . . no
N2 Cu2 N12 C30 -109.6(6) . . . no
N11 Cu2 N12 C30 -22.5(6) . . . no
N13 Cu2 N12 C30 156.4(6) . . . no
N9 Cu2 N12 C30 68.7(6) 4_546 . . no
N2 Cu2 N13 C19 64.9(6) . . . no
N12 Cu2 N13 C19 156.4(6) . . . no
N14 Cu2 N13 C19 -24.4(6) . . . no
N9 Cu2 N13 C19 -113.5(6) 4_546 . . no
N2 Cu2 N14 C24 -98.9(6) . . . no
N11 Cu2 N14 C24 174.0(6) . . . no
N13 Cu2 N14 C24 -4.9(6) . . . no
N9 Cu2 N14 C24 82.9(6) 4_546 . . no
N11 Cu2 N9 C17 -36.2(9) . 4_546 4_546 no
N12 Cu2 N9 C17 -120.9(9) . 4_546 4_546 no
N13 Cu2 N9 C17 144.1(9) . 4_546 4_546 no
N14 Cu2 N9 C17 59.7(9) . 4_546 4_546 no
Cu1 N4 C4 C5 162.4(6) . . . no
Cu1 N4 C4 C9 41.5(7) . . . no
Cu1 N5 C9 C4 40.0(7) . . . no
Cu1 N5 C9 C8 163.2(6) . . . no
Cu1 N6 C10 C11 169.8(6) . . . no
Cu1 N6 C10 C15 43.9(8) . . . no
Cu1 N7 C15 C10 35.3(7) . . . no
Cu1 N7 C15 C14 158.4(6) . . . no
Cu2 N11 C25 C26 155.4(6) . . . no
Cu2 N11 C25 C30 30.5(8) . . . no
Cu2 N12 C30 C25 44.7(9) . . . no
Cu2 N12 C30 C29 168.7(7) . . . no
Cu2 N13 C19 C20 170.2(7) . . . no
Cu2 N13 C19 C24 48.2(7) . . . no
Cu2 N14 C24 C19 33.7(8) . . . no
Cu2 N14 C24 C23 157.0(6) . . . no
N4 C4 C5 C6 -177.3(8) . . . no
C9 C4 C5 C6 -56.7(10) . . . no
N4 C4 C9 N5 -54.4(8) . . . no
N4 C4 C9 C8 -178.9(7) . . . no
C5 C4 C9 N5 -178.8(7) . . . no
C5 C4 C9 C8 56.7(10) . . . no
C4 C5 C6 C7 55.4(10) . . . no
C5 C6 C7 C8 -54.9(11) . . . no
C6 C7 C8 C9 54.7(11) . . . no
C7 C8 C9 N5 -177.4(8) . . . no
C7 C8 C9 C4 -56.9(10) . . . no
N6 C10 C11 C12 -178.9(8) . . . no
C15 C10 C11 C12 -55.5(10) . . . no
N6 C10 C15 N7 -51.5(9) . . . no
N6 C10 C15 C14 -176.1(8) . . . no
C11 C10 C15 N7 -178.7(7) . . . no
C11 C10 C15 C14 56.7(10) . . . no
C10 C11 C12 C13 54.2(11) . . . no
C11 C12 C13 C14 -53.5(12) . . . no
C12 C13 C14 C15 54.3(10) . . . no
C13 C14 C15 N7 -176.6(7) . . . no
C13 C14 C15 C10 -56.3(10) . . . no
N13 C19 C20 C21 -179.9(8) . . . no
C24 C19 C20 C21 -61.8(10) . . . no
N13 C19 C24 N14 -54.3(9) . . . no
N13 C19 C24 C23 179.1(7) . . . no
C20 C19 C24 N14 -176.4(7) . . . no
C20 C19 C24 C23 57.1(9) . . . no
C19 C20 C21 C22 60.3(11) . . . no
C20 C21 C22 C23 -59.0(11) . . . no
C21 C22 C23 C24 58.2(11) . . . no
C22 C23 C24 N14 -178.6(8) . . . no
C22 C23 C24 C19 -55.5(11) . . . no
N11 C25 C26 C27 -177.8(8) . . . no
C30 C25 C26 C27 -54.4(12) . . . no
N11 C25 C30 N12 -50.0(9) . . . no
N11 C25 C30 C29 -175.4(7) . . . no
C26 C25 C30 N12 -175.3(9) . . . no
C26 C25 C30 C29 59.2(11) . . . no
C25 C26 C27 C28 51.6(12) . . . no
C26 C27 C28 C29 -49.4(14) . . . no
C27 C28 C29 C30 49.5(14) . . . no
C28 C29 C30 N12 -176.4(8) . . . no
C28 C29 C30 C25 -54.5(10) . . . no
